data_4113954
loop_
_publ_author_name
'David A. Evans'
'C. Wade Downey'
'Jed L. Hubbs'

_publ_section_title
;
 Ni(II) Bis(oxazoline)-Catalyzed Enantioselective Syn Aldol Reactions of
 N-Propionylthiazolidinethiones in the Presence of Silyl Triflates
;
_journal_name_full 'Journal of the American Chemical Society'
_journal_page_first 8706
_journal_page_last 8707
_journal_paper_doi 10.1021/ja035509j
_journal_volume 125
_journal_year 2003
_chemical_formula_sum 'C38 H60 F12 N4 Ni2 O16 S4'
_chemical_formula_weight 1302.56
_chemical_name_systematic
; 
 ? 
;
_space_group_IT_number 4
_symmetry_cell_setting monoclinic
_symmetry_space_group_name_Hall 'P 2yb'
_symmetry_space_group_name_H-M 'P 1 21 1'
_atom_sites_solution_hydrogens geom
_atom_sites_solution_primary direct
_atom_sites_solution_secondary difmap
_audit_creation_method SHELXL-97
_cell_angle_alpha 90.00
_cell_angle_beta 95.202(3)
_cell_angle_gamma 90.00
_cell_formula_units_Z 2
_cell_length_a 9.5084(13)
_cell_length_b 11.7595(16)
_cell_length_c 24.704(4)
_cell_measurement_temperature 193(2)
_cell_volume 2750.9(7)
_computing_cell_refinement 'Bruker SMART'
_computing_data_collection 'Bruker SMART'
_computing_data_reduction 'Bruker SAINT'
_computing_molecular_graphics 'Bruker SHELXTL'
_computing_publication_material 'Bruker SHELXTL'
_computing_structure_refinement 'SHELXL-97 (Sheldrick, 1997)'
_computing_structure_solution 'SHELXS-97 (Sheldrick, 1990)'
_diffrn_ambient_temperature 193(2)
_diffrn_measured_fraction_theta_full 0.996
_diffrn_measured_fraction_theta_max 0.996
_diffrn_measurement_device_type 'CCD area detector'
_diffrn_measurement_method 'phi and omega scans'
_diffrn_radiation_monochromator graphite
_diffrn_radiation_source 'fine-focus sealed tube'
_diffrn_radiation_type MoK\a
_diffrn_radiation_wavelength 0.71073
_diffrn_reflns_av_R_equivalents 0.0392
_diffrn_reflns_av_sigmaI/netI 0.0521
_diffrn_reflns_limit_h_max 12
_diffrn_reflns_limit_h_min -10
_diffrn_reflns_limit_k_max 15
_diffrn_reflns_limit_k_min -15
_diffrn_reflns_limit_l_max 27
_diffrn_reflns_limit_l_min -32
_diffrn_reflns_number 20168
_diffrn_reflns_theta_full 28.31
_diffrn_reflns_theta_max 28.31
_diffrn_reflns_theta_min 0.83
_exptl_absorpt_coefficient_mu 0.942
_exptl_absorpt_correction_type none
_exptl_crystal_colour orange
_exptl_crystal_density_diffrn 1.573
_exptl_crystal_description shard
_exptl_crystal_F_000 1344
_exptl_crystal_size_max 0.2
_exptl_crystal_size_mid 0.24
_exptl_crystal_size_min 0.34
_refine_diff_density_max 0.429
_refine_diff_density_min -0.287
_refine_diff_density_rms 0.059
_refine_ls_abs_structure_details 'Flack H D (1983), Acta Cryst. A39, 876-881'
_refine_ls_abs_structure_Flack -0.001(8)
_refine_ls_extinction_method none
_refine_ls_goodness_of_fit_ref 1.003
_refine_ls_hydrogen_treatment mixed
_refine_ls_matrix_type full
_refine_ls_number_parameters 685
_refine_ls_number_reflns 13268
_refine_ls_number_restraints 1
_refine_ls_restrained_S_all 1.003
_refine_ls_R_factor_all 0.0404
_refine_ls_R_factor_gt 0.0347
_refine_ls_shift/su_max 0.001
_refine_ls_shift/su_mean 0.000
_refine_ls_structure_factor_coef Fsqd
_refine_ls_weighting_details 'calc w=1/[\s^2^(Fo^2^)+(0.0388P)^2^+0.0150P] where P=(Fo^2^+2Fc^2^)/3'
_refine_ls_weighting_scheme calc
_refine_ls_wR_factor_gt 0.0776
_refine_ls_wR_factor_ref 0.0829
_reflns_number_gt 11641
_reflns_number_total 13268
_reflns_threshold_expression >2sigma(I)
_cod_data_source_file ja035509jsi20030407_021138.cif
_cod_data_source_block cwd110t
_cod_database_code 4113954

loop_
_symmetry_equiv_pos_as_xyz
'x, y, z'
'-x, y+1/2, -z'

loop_
_atom_site_label
_atom_site_type_symbol
_atom_site_fract_x
_atom_site_fract_y
_atom_site_fract_z
_atom_site_U_iso_or_equiv
_atom_site_adp_type
_atom_site_occupancy
_atom_site_symmetry_multiplicity
_atom_site_calc_flag
_atom_site_refinement_flags
Ni1 Ni 0.26777(3) 0.15335(3) 0.336441(13) 0.02309(8) Uani 1 1 d .
S2 S 0.45558(7) -0.05015(6) 0.27758(3) 0.02647(14) Uani 1 1 d .
Ni2 Ni 0.24452(3) -0.09172(3) 0.160106(13) 0.02280(8) Uani 1 1 d .
S3 S 0.13165(7) 0.12947(6) 0.23160(3) 0.02815(14) Uani 1 1 d .
S1 S 0.13121(8) 0.36652(6) 0.39470(3) 0.02887(16) Uani 1 1 d .
S4 S 0.39063(8) -0.30053(6) 0.09838(3) 0.02905(15) Uani 1 1 d .
C63 C 0.3791(3) 0.1184(3) 0.10426(12) 0.0324(6) Uani 1 1 d .
H63A H 0.3858 0.1498 0.1420 0.039 Uiso 1 1 calc R
N51 N 0.0711(2) -0.15430(19) 0.12007(9) 0.0246(5) Uani 1 1 d .
O3 O 0.1607(2) 0.30274(17) 0.34594(8) 0.0318(5) Uani 1 1 d .
O56 O 0.3617(2) -0.22994(18) 0.14492(8) 0.0343(5) Uani 1 1 d .
O8 O 0.3909(2) -0.07055(19) 0.22299(8) 0.0349(5) Uani 1 1 d .
N52 N 0.2778(2) 0.01949(19) 0.10079(9) 0.0262(5) Uani 1 1 d .
C53 C 0.0936(3) -0.2613(3) 0.23181(13) 0.0412(7) Uani 1 1 d .
H53A H 0.1389 -0.1873 0.2278 0.062 Uiso 1 1 calc R
H53B H 0.1581 -0.3220 0.2228 0.062 Uiso 1 1 calc R
H53C H 0.0707 -0.2706 0.2694 0.062 Uiso 1 1 calc R
F2 F 0.0704(4) 0.5790(2) 0.40553(12) 0.0932(10) Uani 1 1 d .
N1 N 0.4611(2) 0.2055(2) 0.36364(9) 0.0287(5) Uani 1 1 d .
O51 O -0.0841(2) -0.1902(2) 0.04897(8) 0.0416(5) Uani 1 1 d .
C58 C 0.0684(3) -0.0350(3) 0.03595(11) 0.0326(7) Uani 1 1 d .
O2 O 0.2386(3) 0.11056(18) 0.49811(8) 0.0424(5) Uani 1 1 d .
O54 O 0.0825(2) 0.10686(19) 0.28387(8) 0.0394(5) Uani 1 1 d .
N2 N 0.2202(2) 0.09162(18) 0.40765(9) 0.0257(5) Uani 1 1 d .
O58 O 0.5259(2) -0.2805(2) 0.07922(10) 0.0476(6) Uani 1 1 d .
F56 F 0.4353(3) -0.5186(2) 0.09407(11) 0.0837(9) Uani 1 1 d .
O53 O 0.1199(2) 0.03542(19) 0.19386(8) 0.0352(5) Uani 1 1 d .
C2 C 0.4375(3) 0.4081(3) 0.28434(13) 0.0437(7) Uani 1 1 d .
H2A H 0.3547 0.3902 0.3037 0.066 Uiso 1 1 calc R
H2B H 0.4332 0.3648 0.2503 0.066 Uiso 1 1 calc R
H2C H 0.4385 0.4896 0.2762 0.066 Uiso 1 1 calc R
F1 F 0.2371(3) 0.5528(2) 0.35655(12) 0.0792(8) Uani 1 1 d .
O5 O -0.0054(2) 0.34499(19) 0.41232(10) 0.0417(6) Uani 1 1 d .
F54 F 0.2919(3) -0.4704(2) 0.15207(12) 0.0823(8) Uani 1 1 d .
O4 O 0.2457(2) 0.3694(2) 0.43591(9) 0.0426(5) Uani 1 1 d .
O6 O 0.3577(2) -0.00478(18) 0.31358(8) 0.0351(5) Uani 1 1 d .
C8 C 0.4563(3) 0.1276(3) 0.45896(12) 0.0345(7) Uani 1 1 d .
O52 O 0.1924(2) 0.1384(2) 0.03545(9) 0.0461(5) Uani 1 1 d .
F5 F 0.5708(3) -0.25076(18) 0.27473(10) 0.0687(7) Uani 1 1 d .
O57 O 0.2737(2) -0.3116(2) 0.05837(9) 0.0456(6) Uani 1 1 d .
F4 F 0.5533(3) -0.1868(2) 0.35420(10) 0.0745(7) Uani 1 1 d .
C69 C 0.4084(4) -0.4402(3) 0.12987(15) 0.0487(9) Uani 1 1 d .
C57 C 0.0226(3) -0.1278(2) 0.07242(11) 0.0285(6) Uani 1 1 d .
O7 O 0.5909(2) 0.00159(19) 0.27951(9) 0.0418(5) Uani 1 1 d .
F3 F 0.0280(3) 0.5183(2) 0.32444(12) 0.0918(9) Uani 1 1 d .
C14 C 0.0441(3) -0.0683(2) 0.41718(12) 0.0321(6) Uani 1 1 d .
C18 C 0.1159(4) 0.5120(3) 0.36819(15) 0.0461(9) Uani 1 1 d .
C52 C -0.1108(4) -0.3840(3) 0.19958(16) 0.0559(10) Uani 1 1 d .
H52A H -0.1390 -0.3920 0.2366 0.084 Uiso 1 1 calc R
H52B H -0.0431 -0.4439 0.1927 0.084 Uiso 1 1 calc R
H52C H -0.1942 -0.3906 0.1734 0.084 Uiso 1 1 calc R
C11 C 0.2991(3) 0.1124(2) 0.45150(10) 0.0304(6) Uani 1 1 d .
O1 O 0.6621(2) 0.1759(2) 0.41573(10) 0.0499(6) Uani 1 1 d .
C19 C 0.4882(4) -0.1923(3) 0.30506(14) 0.0407(8) Uani 1 1 d .
C5 C 0.5754(3) 0.2474(3) 0.32927(13) 0.0351(7) Uani 1 1 d .
H5B H 0.5644 0.2080 0.2933 0.042 Uiso 1 1 calc R
C64 C 0.5273(3) 0.0878(3) 0.08959(12) 0.0346(7) Uani 1 1 d .
C61 C 0.1853(3) 0.0388(3) 0.06140(11) 0.0306(6) Uani 1 1 d .
F55 F 0.5125(3) -0.4412(2) 0.16945(10) 0.0788(8) Uani 1 1 d .
F6 F 0.3710(2) -0.24945(17) 0.30779(11) 0.0662(7) Uani 1 1 d .
C65 C 0.6004(3) 0.0083(3) 0.13141(14) 0.0426(8) Uani 1 1 d .
H65A H 0.6057 0.0443 0.1673 0.064 Uiso 1 1 calc R
H65B H 0.6960 -0.0081 0.1217 0.064 Uiso 1 1 calc R
H65C H 0.5467 -0.0627 0.1323 0.064 Uiso 1 1 calc R
C55 C -0.0018(3) -0.2618(3) 0.13443(11) 0.0317(6) Uani 1 1 d .
H55A H 0.0622 -0.3272 0.1284 0.038 Uiso 1 1 calc R
C66 C 0.6124(4) 0.1989(3) 0.08886(16) 0.0525(9) Uani 1 1 d .
H66A H 0.6173 0.2344 0.1249 0.079 Uiso 1 1 calc R
H66B H 0.5661 0.2509 0.0618 0.079 Uiso 1 1 calc R
H66C H 0.7081 0.1821 0.0794 0.079 Uiso 1 1 calc R
C9 C 0.5192(4) 0.0088(3) 0.47225(14) 0.0453(8) Uani 1 1 d .
H9A H 0.4939 -0.0428 0.4418 0.068 Uiso 1 1 calc R
H9B H 0.4814 -0.0208 0.5051 0.068 Uiso 1 1 calc R
H9C H 0.6223 0.0145 0.4784 0.068 Uiso 1 1 calc R
C56 C -0.1253(3) -0.2663(3) 0.09121(12) 0.0398(7) Uani 1 1 d .
H56A H -0.1402 -0.3445 0.0771 0.048 Uiso 1 1 calc R
H56B H -0.2131 -0.2396 0.1058 0.048 Uiso 1 1 calc R
C13 C 0.0765(3) 0.0595(2) 0.42344(11) 0.0307(6) Uani 1 1 d .
H13A H 0.0026 0.1044 0.4014 0.037 Uiso 1 1 calc R
C51 C -0.1434(3) -0.1726(3) 0.20648(13) 0.0456(8) Uani 1 1 d .
H51A H -0.0983 -0.0987 0.2019 0.068 Uiso 1 1 calc R
H51B H -0.1670 -0.1804 0.2441 0.068 Uiso 1 1 calc R
H51C H -0.2299 -0.1777 0.1818 0.068 Uiso 1 1 calc R
C54 C -0.0422(3) -0.2676(3) 0.19347(12) 0.0338(6) Uani 1 1 d .
C6 C 0.7082(3) 0.2032(3) 0.36167(15) 0.0490(8) Uani 1 1 d .
H6A H 0.7445 0.1346 0.3444 0.059 Uiso 1 1 calc R
H6B H 0.7831 0.2620 0.3646 0.059 Uiso 1 1 calc R
C4 C 0.5716(3) 0.3763(3) 0.31987(13) 0.0388(7) Uani 1 1 d .
C1 C 0.5820(4) 0.4426(3) 0.37243(14) 0.0531(9) Uani 1 1 d .
H1A H 0.5017 0.4235 0.3930 0.080 Uiso 1 1 calc R
H1B H 0.5809 0.5242 0.3644 0.080 Uiso 1 1 calc R
H1C H 0.6703 0.4230 0.3940 0.080 Uiso 1 1 calc R
C7 C 0.5205(3) 0.1722(2) 0.40872(12) 0.0347(7) Uani 1 1 d .
F51 F 0.0076(3) 0.3268(2) 0.22706(11) 0.0775(8) Uani 1 1 d .
O55 O 0.2650(2) 0.18568(19) 0.23781(11) 0.0537(6) Uani 1 1 d .
F52 F -0.1224(3) 0.1893(3) 0.19771(12) 0.0922(9) Uani 1 1 d .
C59 C 0.1247(4) -0.0932(3) -0.01481(12) 0.0466(8) Uani 1 1 d .
H59A H 0.2074 -0.1399 -0.0032 0.070 Uiso 1 1 calc R
H59B H 0.1514 -0.0348 -0.0402 0.070 Uiso 1 1 calc R
H59C H 0.0506 -0.1416 -0.0328 0.070 Uiso 1 1 calc R
C15 C -0.1053(3) -0.0891(3) 0.43477(14) 0.0485(8) Uani 1 1 d .
H15A H -0.1286 -0.1700 0.4310 0.073 Uiso 1 1 calc R
H15B H -0.1739 -0.0443 0.4117 0.073 Uiso 1 1 calc R
H15C H -0.1082 -0.0661 0.4728 0.073 Uiso 1 1 calc R
F53 F 0.0353(4) 0.2529(3) 0.14982(11) 0.1156(13) Uani 1 1 d .
C17 C 0.0435(4) -0.1042(3) 0.35731(13) 0.0457(8) Uani 1 1 d .
H17A H 0.1376 -0.0922 0.3451 0.069 Uiso 1 1 calc R
H17B H -0.0258 -0.0585 0.3350 0.069 Uiso 1 1 calc R
H17C H 0.0184 -0.1849 0.3537 0.069 Uiso 1 1 calc R
C12 C 0.0868(4) 0.1004(3) 0.48313(12) 0.0451(8) Uani 1 1 d .
H12A H 0.0391 0.1746 0.4862 0.054 Uiso 1 1 calc R
H12B H 0.0438 0.0443 0.5066 0.054 Uiso 1 1 calc R
C16 C 0.1505(4) -0.1406(3) 0.45174(15) 0.0452(8) Uani 1 1 d .
H16A H 0.2453 -0.1274 0.4404 0.068 Uiso 1 1 calc R
H16B H 0.1260 -0.2212 0.4469 0.068 Uiso 1 1 calc R
H16C H 0.1486 -0.1198 0.4901 0.068 Uiso 1 1 calc R
C60 C -0.0626(3) 0.0389(3) 0.01821(15) 0.0487(9) Uani 1 1 d .
H60A H -0.0971 0.0749 0.0502 0.073 Uiso 1 1 calc R
H60B H -0.1371 -0.0093 0.0003 0.073 Uiso 1 1 calc R
H60C H -0.0366 0.0977 -0.0072 0.073 Uiso 1 1 calc R
C3 C 0.6970(4) 0.4065(4) 0.28710(16) 0.0620(11) Uani 1 1 d .
H3A H 0.7857 0.3875 0.3085 0.093 Uiso 1 1 calc R
H3B H 0.6951 0.4881 0.2789 0.093 Uiso 1 1 calc R
H3C H 0.6898 0.3631 0.2531 0.093 Uiso 1 1 calc R
C68 C 0.0043(5) 0.2312(4) 0.19952(15) 0.0582(11) Uani 1 1 d .
C62 C 0.3013(3) 0.2044(3) 0.06538(16) 0.0487(9) Uani 1 1 d .
H62A H 0.2597 0.2663 0.0859 0.058 Uiso 1 1 calc R
H62B H 0.3663 0.2379 0.0406 0.058 Uiso 1 1 calc R
C10 C 0.4971(4) 0.2095(3) 0.50659(15) 0.0553(9) Uani 1 1 d .
H10A H 0.4572 0.2849 0.4980 0.083 Uiso 1 1 calc R
H10B H 0.6001 0.2150 0.5125 0.083 Uiso 1 1 calc R
H10C H 0.4597 0.1805 0.5396 0.083 Uiso 1 1 calc R
C67 C 0.5194(4) 0.0300(3) 0.03334(13) 0.0499(9) Uani 1 1 d .
H67A H 0.4651 -0.0407 0.0343 0.075 Uiso 1 1 calc R
H67B H 0.6151 0.0128 0.0240 0.075 Uiso 1 1 calc R
H67C H 0.4730 0.0812 0.0060 0.075 Uiso 1 1 calc R

loop_
_atom_site_aniso_label
_atom_site_aniso_U_11
_atom_site_aniso_U_22
_atom_site_aniso_U_33
_atom_site_aniso_U_23
_atom_site_aniso_U_13
_atom_site_aniso_U_12
Ni1 0.02675(17) 0.02323(18) 0.01933(16) 0.00045(13) 0.00229(13) -0.00250(14)
S2 0.0267(3) 0.0281(3) 0.0239(3) -0.0030(3) -0.0014(3) 0.0017(3)
Ni2 0.02476(17) 0.02440(18) 0.01915(16) -0.00077(13) 0.00152(13) -0.00030(14)
S3 0.0301(3) 0.0259(3) 0.0279(3) -0.0032(3) -0.0002(3) 0.0031(3)
S1 0.0362(4) 0.0240(4) 0.0266(3) -0.0006(3) 0.0043(3) -0.0023(3)
S4 0.0294(4) 0.0284(4) 0.0292(4) -0.0051(3) 0.0018(3) 0.0023(3)
C63 0.0314(15) 0.0297(15) 0.0362(15) 0.0028(12) 0.0035(12) -0.0043(12)
N51 0.0240(11) 0.0258(12) 0.0247(11) -0.0008(9) 0.0063(9) -0.0011(9)
O3 0.0442(12) 0.0241(10) 0.0269(10) 0.0000(8) 0.0020(9) 0.0046(9)
O56 0.0346(11) 0.0366(12) 0.0308(11) -0.0089(9) -0.0030(9) 0.0089(9)
O8 0.0347(10) 0.0410(13) 0.0277(10) -0.0059(9) -0.0042(8) 0.0028(9)
N52 0.0233(11) 0.0285(12) 0.0267(12) 0.0019(9) 0.0029(9) -0.0025(9)
C53 0.0379(17) 0.052(2) 0.0333(16) 0.0099(14) -0.0006(13) -0.0078(15)
F2 0.163(3) 0.0309(13) 0.098(2) -0.0072(13) 0.081(2) 0.0080(15)
N1 0.0297(12) 0.0250(12) 0.0310(12) 0.0021(10) 0.0001(10) -0.0061(10)
O51 0.0397(12) 0.0553(14) 0.0283(11) -0.0024(10) -0.0047(9) -0.0167(11)
C58 0.0310(15) 0.0429(18) 0.0232(14) 0.0036(12) -0.0006(11) 0.0004(13)
O2 0.0675(15) 0.0396(12) 0.0204(9) -0.0013(9) 0.0063(10) -0.0095(11)
O54 0.0480(13) 0.0431(13) 0.0272(10) -0.0048(9) 0.0033(9) 0.0079(10)
N2 0.0329(12) 0.0215(11) 0.0235(11) 0.0008(9) 0.0069(9) -0.0024(9)
O58 0.0378(13) 0.0459(14) 0.0615(16) -0.0096(12) 0.0174(11) -0.0021(10)
F56 0.148(3) 0.0308(12) 0.0770(18) -0.0080(11) 0.0330(17) 0.0222(14)
O53 0.0346(11) 0.0381(12) 0.0319(11) -0.0120(9) -0.0015(9) 0.0075(9)
C2 0.0493(18) 0.0369(17) 0.0458(18) 0.0096(15) 0.0095(15) -0.0040(16)
F1 0.0905(18) 0.0418(13) 0.112(2) 0.0113(13) 0.0466(17) -0.0169(12)
O5 0.0420(13) 0.0361(13) 0.0486(14) -0.0009(10) 0.0132(11) -0.0031(10)
F54 0.0921(18) 0.0523(15) 0.109(2) 0.0226(14) 0.0465(17) -0.0004(13)
O4 0.0469(13) 0.0462(14) 0.0338(12) -0.0084(10) -0.0016(10) -0.0059(11)
O6 0.0406(11) 0.0361(12) 0.0290(11) -0.0068(9) 0.0048(9) 0.0040(9)
C8 0.0451(17) 0.0266(15) 0.0296(14) 0.0030(12) -0.0092(12) -0.0049(13)
O52 0.0399(12) 0.0432(13) 0.0538(13) 0.0241(11) -0.0037(10) -0.0041(10)
F5 0.0788(16) 0.0427(13) 0.0893(18) 0.0044(11) 0.0331(14) 0.0275(11)
O57 0.0402(12) 0.0576(16) 0.0375(12) -0.0158(11) -0.0046(10) 0.0051(11)
F4 0.0938(18) 0.0706(16) 0.0534(14) 0.0189(12) -0.0246(13) 0.0116(14)
C69 0.060(2) 0.039(2) 0.049(2) -0.0004(16) 0.0157(19) 0.0099(17)
C57 0.0229(13) 0.0374(16) 0.0250(13) -0.0060(12) 0.0004(10) 0.0002(11)
O7 0.0289(11) 0.0458(13) 0.0497(14) -0.0056(11) -0.0014(10) -0.0049(9)
F3 0.129(2) 0.0469(14) 0.093(2) 0.0320(14) -0.0289(18) 0.0046(15)
C14 0.0340(15) 0.0289(16) 0.0351(15) 0.0035(12) 0.0118(12) -0.0051(12)
C18 0.068(2) 0.0236(17) 0.050(2) 0.0006(14) 0.0229(19) 0.0000(15)
C52 0.053(2) 0.054(2) 0.059(2) 0.0202(18) 0.0008(18) -0.0216(18)
C11 0.0535(18) 0.0174(13) 0.0203(12) 0.0010(10) 0.0038(12) -0.0025(12)
O1 0.0323(11) 0.0524(15) 0.0618(15) 0.0144(12) -0.0133(10) -0.0100(10)
C19 0.0450(19) 0.0351(18) 0.0414(18) 0.0036(14) 0.0008(15) 0.0046(15)
C5 0.0296(15) 0.0318(15) 0.0443(18) -0.0004(13) 0.0063(13) -0.0070(12)
C64 0.0297(15) 0.0417(18) 0.0331(15) 0.0076(13) 0.0074(12) -0.0051(13)
C61 0.0297(14) 0.0348(16) 0.0282(14) 0.0079(11) 0.0072(12) 0.0027(12)
F55 0.0868(17) 0.0801(18) 0.0663(16) 0.0202(14) -0.0104(14) 0.0324(14)
F6 0.0503(12) 0.0444(13) 0.1043(19) 0.0251(12) 0.0098(12) -0.0050(10)
C65 0.0307(16) 0.0462(19) 0.051(2) 0.0138(15) 0.0054(14) -0.0012(14)
C55 0.0293(14) 0.0318(15) 0.0344(15) -0.0021(12) 0.0057(12) -0.0064(11)
C66 0.0366(18) 0.052(2) 0.069(2) 0.0172(19) 0.0061(17) -0.0107(16)
C9 0.054(2) 0.0379(19) 0.0423(19) 0.0122(14) -0.0072(16) 0.0016(16)
C56 0.0419(17) 0.0459(18) 0.0316(16) -0.0022(14) 0.0043(13) -0.0155(14)
C13 0.0345(15) 0.0291(14) 0.0304(14) 0.0051(11) 0.0130(12) 0.0014(12)
C51 0.0385(18) 0.064(2) 0.0360(17) 0.0021(16) 0.0132(14) 0.0026(16)
C54 0.0325(15) 0.0375(17) 0.0318(15) 0.0076(13) 0.0045(12) -0.0054(12)
C6 0.0323(16) 0.048(2) 0.066(2) 0.0108(17) 0.0000(16) -0.0093(15)
C4 0.0423(17) 0.0336(17) 0.0413(17) 0.0012(13) 0.0090(14) -0.0116(13)
C1 0.069(2) 0.0375(19) 0.052(2) -0.0035(16) 0.0044(18) -0.0141(17)
C7 0.0353(15) 0.0237(14) 0.0429(17) 0.0019(12) -0.0083(13) -0.0060(11)
F51 0.104(2) 0.0437(13) 0.0834(17) -0.0045(12) -0.0015(15) 0.0391(13)
O55 0.0411(13) 0.0321(12) 0.0883(19) -0.0083(12) 0.0081(13) -0.0056(10)
F52 0.0494(14) 0.108(2) 0.112(2) -0.0281(18) -0.0314(14) 0.0341(14)
C59 0.057(2) 0.057(2) 0.0267(15) 0.0026(15) 0.0109(14) 0.0015(18)
C15 0.0405(17) 0.048(2) 0.059(2) 0.0104(18) 0.0172(15) -0.0051(16)
F53 0.179(3) 0.121(3) 0.0494(15) 0.0403(16) 0.0278(18) 0.089(2)
C17 0.0546(19) 0.0445(19) 0.0398(17) -0.0081(15) 0.0132(15) -0.0201(16)
C12 0.067(2) 0.0393(18) 0.0328(16) -0.0001(13) 0.0256(16) 0.0030(16)
C16 0.0464(19) 0.0265(16) 0.063(2) 0.0065(15) 0.0050(17) -0.0011(14)
C60 0.0362(18) 0.054(2) 0.054(2) 0.0119(17) -0.0058(16) 0.0061(16)
C3 0.049(2) 0.061(2) 0.079(3) 0.011(2) 0.020(2) -0.0188(19)
C68 0.070(3) 0.063(3) 0.040(2) 0.0032(18) -0.0036(19) 0.034(2)
C62 0.0367(18) 0.0327(17) 0.075(3) 0.0163(17) -0.0027(17) -0.0014(14)
C10 0.070(2) 0.047(2) 0.046(2) -0.0042(16) -0.0137(18) -0.0112(18)
C67 0.0446(19) 0.070(2) 0.0379(18) 0.0005(17) 0.0180(15) -0.0080(17)

loop_
_atom_type_symbol
_atom_type_description
_atom_type_scat_dispersion_real
_atom_type_scat_dispersion_imag
_atom_type_scat_source
C C 0.0033 0.0016 'International Tables Vol C Tables 4.2.6.8 and 6.1.1.4'
H H 0.0000 0.0000 'International Tables Vol C Tables 4.2.6.8 and 6.1.1.4'
N N 0.0061 0.0033 'International Tables Vol C Tables 4.2.6.8 and 6.1.1.4'
O O 0.0106 0.0060 'International Tables Vol C Tables 4.2.6.8 and 6.1.1.4'
F F 0.0171 0.0103 'International Tables Vol C Tables 4.2.6.8 and 6.1.1.4'
S S 0.1246 0.1234 'International Tables Vol C Tables 4.2.6.8 and 6.1.1.4'
Ni Ni 0.3393 1.1124 'International Tables Vol C Tables 4.2.6.8 and 6.1.1.4'

loop_
_geom_angle_atom_site_label_1
_geom_angle_atom_site_label_2
_geom_angle_atom_site_label_3
_geom_angle
N2 Ni1 N1 95.21(9)
N2 Ni1 O3 93.21(8)
N1 Ni1 O3 98.60(9)
N2 Ni1 O6 92.56(9)
N1 Ni1 O6 88.74(9)
O3 Ni1 O6 170.21(8)
N2 Ni1 O54 101.55(9)
N1 Ni1 O54 162.83(9)
O3 Ni1 O54 84.24(8)
O6 Ni1 O54 86.86(8)
O7 S2 O6 116.92(13)
O7 S2 O8 114.13(13)
O6 S2 O8 112.97(12)
O7 S2 C19 104.93(15)
O6 S2 C19 101.95(14)
O8 S2 C19 103.79(14)
N51 Ni2 O8 156.72(9)
N51 Ni2 N52 93.23(9)
O8 Ni2 N52 109.88(9)
N51 Ni2 O56 93.24(9)
O8 Ni2 O56 83.58(8)
N52 Ni2 O56 105.16(9)
N51 Ni2 O53 89.35(8)
O8 Ni2 O53 88.92(8)
N52 Ni2 O53 87.62(9)
O56 Ni2 O53 166.78(9)
O55 S3 O54 110.33(15)
O55 S3 O53 116.14(13)
O54 S3 O53 115.21(14)
O55 S3 C68 106.9(2)
O54 S3 C68 104.70(16)
O53 S3 C68 102.19(16)
O5 S1 O4 116.37(14)
O5 S1 O3 113.95(13)
O4 S1 O3 114.14(13)
O5 S1 C18 103.25(16)
O4 S1 C18 105.34(17)
O3 S1 C18 101.46(14)
O57 S4 O58 117.03(15)
O57 S4 O56 113.96(13)
O58 S4 O56 113.88(13)
O57 S4 C69 104.53(17)
O58 S4 C69 103.82(16)
O56 S4 C69 101.12(15)
N52 C63 C64 113.8(2)
N52 C63 C62 101.7(2)
C64 C63 C62 114.1(3)
C57 N51 C55 106.9(2)
C57 N51 Ni2 126.07(19)
C55 N51 Ni2 125.12(17)
S1 O3 Ni1 131.64(12)
S4 O56 Ni2 138.26(13)
S2 O8 Ni2 161.26(13)
C61 N52 C63 107.4(2)
C61 N52 Ni2 122.05(19)
C63 N52 Ni2 127.02(18)
C7 N1 C5 107.9(2)
C7 N1 Ni1 121.68(19)
C5 N1 Ni1 126.48(18)
C57 O51 C56 105.6(2)
C57 C58 C61 114.3(2)
C57 C58 C60 107.9(2)
C61 C58 C60 109.9(3)
C57 C58 C59 107.5(3)
C61 C58 C59 107.1(2)
C60 C58 C59 110.1(3)
C11 O2 C12 106.0(2)
S3 O54 Ni1 100.34(12)
C11 N2 C13 107.7(2)
C11 N2 Ni1 120.89(19)
C13 N2 Ni1 127.26(18)
S3 O53 Ni2 141.15(13)
S2 O6 Ni1 140.93(14)
C11 C8 C7 114.1(2)
C11 C8 C10 110.3(3)
C7 C8 C10 108.4(3)
C11 C8 C9 106.3(2)
C7 C8 C9 108.0(3)
C10 C8 C9 109.7(3)
C61 O52 C62 106.8(2)
F54 C69 F56 108.1(3)
F54 C69 F55 106.7(3)
F56 C69 F55 108.1(3)
F54 C69 S4 111.7(3)
F56 C69 S4 111.2(3)
F55 C69 S4 110.9(3)
N51 C57 O51 117.7(3)
N51 C57 C58 129.5(3)
O51 C57 C58 112.8(2)
C16 C14 C17 109.3(3)
C16 C14 C13 111.8(3)
C17 C14 C13 110.3(2)
C16 C14 C15 109.6(3)
C17 C14 C15 107.7(3)
C13 C14 C15 107.9(3)
F1 C18 F3 108.0(3)
F1 C18 F2 106.7(3)
F3 C18 F2 108.6(3)
F1 C18 S1 112.3(3)
F3 C18 S1 111.9(3)
F2 C18 S1 109.2(2)
N2 C11 O2 117.4(3)
N2 C11 C8 128.7(3)
O2 C11 C8 113.5(2)
C7 O1 C6 105.5(2)
F6 C19 F4 108.1(3)
F6 C19 F5 108.3(3)
F4 C19 F5 107.1(3)
F6 C19 S2 111.9(2)
F4 C19 S2 110.4(2)
F5 C19 S2 110.8(2)
N1 C5 C6 101.3(2)
N1 C5 C4 113.4(2)
C6 C5 C4 115.0(3)
C65 C64 C63 111.0(2)
C65 C64 C66 108.8(3)
C63 C64 C66 107.5(3)
C65 C64 C67 108.9(3)
C63 C64 C67 110.3(3)
C66 C64 C67 110.2(3)
N52 C61 O52 117.5(3)
N52 C61 C58 130.6(3)
O52 C61 C58 111.8(2)
N51 C55 C56 102.0(2)
N51 C55 C54 114.9(2)
C56 C55 C54 114.9(2)
O51 C56 C55 104.0(2)
N2 C13 C12 100.9(2)
N2 C13 C14 113.5(2)
C12 C13 C14 113.2(2)
C51 C54 C53 110.3(3)
C51 C54 C55 112.5(2)
C53 C54 C55 108.3(2)
C51 C54 C52 110.6(3)
C53 C54 C52 109.0(3)
C55 C54 C52 106.1(3)
O1 C6 C5 104.4(3)
C1 C4 C5 112.4(3)
C1 C4 C2 110.8(3)
C5 C4 C2 109.6(3)
C1 C4 C3 109.8(3)
C5 C4 C3 107.3(3)
C2 C4 C3 106.7(3)
N1 C7 O1 117.8(3)
N1 C7 C8 130.1(3)
O1 C7 C8 112.1(2)
O2 C12 C13 104.0(2)
F52 C68 F51 108.7(3)
F52 C68 F53 109.1(4)
F51 C68 F53 108.7(4)
F52 C68 S3 110.0(3)
F51 C68 S3 110.6(3)
F53 C68 S3 109.7(3)
O52 C62 C63 104.4(2)

loop_
_geom_bond_atom_site_label_1
_geom_bond_atom_site_label_2
_geom_bond_distance
Ni1 N2 1.993(2)
Ni1 N1 1.996(2)
Ni1 O3 2.054(2)
Ni1 O6 2.144(2)
Ni1 O54 2.162(2)
S2 O7 1.420(2)
S2 O6 1.446(2)
S2 O8 1.4506(19)
S2 C19 1.821(3)
Ni2 N51 1.986(2)
Ni2 O8 2.0049(19)
Ni2 N52 2.010(2)
Ni2 O56 2.025(2)
Ni2 O53 2.125(2)
S3 O55 1.426(2)
S3 O54 1.437(2)
S3 O53 1.444(2)
S3 C68 1.831(4)
S1 O5 1.430(2)
S1 O4 1.422(2)
S1 O3 1.467(2)
S1 C18 1.833(3)
S4 O57 1.425(2)
S4 O58 1.430(2)
S4 O56 1.464(2)
S4 C69 1.819(4)
C63 N52 1.507(4)
C63 C64 1.529(4)
C63 C62 1.538(4)
N51 C57 1.264(3)
N51 C55 1.500(4)
N52 C61 1.271(4)
C53 C54 1.532(4)
F2 C18 1.316(4)
N1 C7 1.264(4)
N1 C5 1.520(4)
O51 C57 1.341(3)
O51 C56 1.455(4)
C58 C57 1.505(4)
C58 C61 1.502(4)
C58 C60 1.549(4)
C58 C59 1.565(4)
O2 C11 1.333(3)
O2 C12 1.461(4)
N2 C11 1.284(3)
N2 C13 1.502(3)
F56 C69 1.319(4)
C2 C4 1.527(5)
F1 C18 1.304(4)
F54 C69 1.328(4)
C8 C11 1.501(4)
C8 C7 1.525(4)
C8 C10 1.542(4)
C8 C9 1.544(4)
O52 C61 1.340(3)
O52 C62 1.443(4)
F5 C19 1.326(4)
F4 C19 1.313(4)
C69 F55 1.327(4)
F3 C18 1.307(4)
C14 C16 1.523(4)
C14 C17 1.537(4)
C14 C13 1.540(4)
C14 C15 1.541(4)
C52 C54 1.530(5)
O1 C7 1.343(3)
O1 C6 1.478(4)
C19 F6 1.308(4)
C5 C6 1.524(4)
C5 C4 1.534(4)
C64 C65 1.515(4)
C64 C66 1.538(4)
C64 C67 1.543(4)
C55 C56 1.515(4)
C55 C54 1.543(4)
C13 C12 1.546(4)
C51 C54 1.528(5)
C4 C1 1.510(5)
C4 C3 1.542(4)
F51 C68 1.313(5)
F52 C68 1.298(5)
F53 C68 1.314(5)

loop_
_geom_torsion_atom_site_label_1
_geom_torsion_atom_site_label_2
_geom_torsion_atom_site_label_3
_geom_torsion_atom_site_label_4
_geom_torsion
O8 Ni2 N51 C57 177.8(2)
N52 Ni2 N51 C57 4.5(2)
O56 Ni2 N51 C57 -100.9(2)
O53 Ni2 N51 C57 92.1(2)
O8 Ni2 N51 C55 -19.9(4)
N52 Ni2 N51 C55 166.8(2)
O56 Ni2 N51 C55 61.4(2)
O53 Ni2 N51 C55 -105.7(2)
O5 S1 O3 Ni1 -97.32(19)
O4 S1 O3 Ni1 39.7(2)
C18 S1 O3 Ni1 152.44(19)
N2 Ni1 O3 S1 29.22(18)
N1 Ni1 O3 S1 -66.55(18)
O6 Ni1 O3 S1 155.2(4)
O54 Ni1 O3 S1 130.52(18)
O57 S4 O56 Ni2 -33.1(3)
O58 S4 O56 Ni2 104.6(2)
C69 S4 O56 Ni2 -144.7(2)
N51 Ni2 O56 S4 48.9(2)
O8 Ni2 O56 S4 -154.2(2)
N52 Ni2 O56 S4 -45.3(2)
O53 Ni2 O56 S4 149.9(3)
O7 S2 O8 Ni2 -150.5(4)
O6 S2 O8 Ni2 -13.7(5)
C19 S2 O8 Ni2 95.9(5)
N51 Ni2 O8 S2 -49.5(6)
N52 Ni2 O8 S2 123.4(5)
O56 Ni2 O8 S2 -132.7(5)
O53 Ni2 O8 S2 36.4(5)
C64 C63 N52 C61 -112.0(3)
C62 C63 N52 C61 11.1(3)
C64 C63 N52 Ni2 88.9(3)
C62 C63 N52 Ni2 -147.9(2)
N51 Ni2 N52 C61 11.1(2)
O8 Ni2 N52 C61 -166.1(2)
O56 Ni2 N52 C61 105.4(2)
O53 Ni2 N52 C61 -78.1(2)
N51 Ni2 N52 C63 167.4(2)
O8 Ni2 N52 C63 -9.8(2)
O56 Ni2 N52 C63 -98.4(2)
O53 Ni2 N52 C63 78.2(2)
N2 Ni1 N1 C7 14.8(3)
O3 Ni1 N1 C7 108.9(2)
O6 Ni1 N1 C7 -77.7(2)
O54 Ni1 N1 C7 -152.8(3)
N2 Ni1 N1 C5 169.8(2)
O3 Ni1 N1 C5 -96.1(2)
O6 Ni1 N1 C5 77.4(2)
O54 Ni1 N1 C5 2.3(5)
O55 S3 O54 Ni1 -8.47(15)
O53 S3 O54 Ni1 125.46(11)
C68 S3 O54 Ni1 -123.15(18)
N2 Ni1 O54 S3 -168.05(11)
N1 Ni1 O54 S3 -0.7(4)
O3 Ni1 O54 S3 99.84(12)
O6 Ni1 O54 S3 -76.07(12)
N1 Ni1 N2 C11 11.0(2)
O3 Ni1 N2 C11 -88.0(2)
O6 Ni1 N2 C11 99.9(2)
O54 Ni1 N2 C11 -172.8(2)
N1 Ni1 N2 C13 165.2(2)
O3 Ni1 N2 C13 66.2(2)
O6 Ni1 N2 C13 -105.9(2)
O54 Ni1 N2 C13 -18.5(2)
O55 S3 O53 Ni2 28.1(3)
O54 S3 O53 Ni2 -103.1(2)
C68 S3 O53 Ni2 144.0(2)
N51 Ni2 O53 S3 177.0(2)
O8 Ni2 O53 S3 20.2(2)
N52 Ni2 O53 S3 -89.7(2)
O56 Ni2 O53 S3 75.6(5)
O7 S2 O6 Ni1 51.5(2)
O8 S2 O6 Ni1 -84.0(2)
C19 S2 O6 Ni1 165.2(2)
N2 Ni1 O6 S2 -158.1(2)
N1 Ni1 O6 S2 -62.9(2)
O3 Ni1 O6 S2 75.8(6)
O54 Ni1 O6 S2 100.5(2)
O57 S4 C69 F54 -59.4(3)
O58 S4 C69 F54 177.4(3)
O56 S4 C69 F54 59.2(3)
O57 S4 C69 F56 61.4(3)
O58 S4 C69 F56 -61.8(3)
O56 S4 C69 F56 180.0(3)
O57 S4 C69 F55 -178.3(2)
O58 S4 C69 F55 58.5(3)
O56 S4 C69 F55 -59.7(3)
C55 N51 C57 O51 5.7(3)
Ni2 N51 C57 O51 170.64(19)
C55 N51 C57 C58 -173.2(3)
Ni2 N51 C57 C58 -8.3(4)
C56 O51 C57 N51 7.2(3)
C56 O51 C57 C58 -173.7(2)
C61 C58 C57 N51 -2.6(4)
C60 C58 C57 N51 -125.1(3)
C59 C58 C57 N51 116.2(3)
C61 C58 C57 O51 178.4(2)
C60 C58 C57 O51 55.9(3)
C59 C58 C57 O51 -62.8(3)
O5 S1 C18 F1 171.5(3)
O4 S1 C18 F1 49.0(3)
O3 S1 C18 F1 -70.2(3)
O5 S1 C18 F3 -66.9(3)
O4 S1 C18 F3 170.6(3)
O3 S1 C18 F3 51.4(3)
O5 S1 C18 F2 53.4(3)
O4 S1 C18 F2 -69.2(3)
O3 S1 C18 F2 171.6(3)
C13 N2 C11 O2 -5.1(3)
Ni1 N2 C11 O2 153.60(19)
C13 N2 C11 C8 168.1(3)
Ni1 N2 C11 C8 -33.2(4)
C12 O2 C11 N2 -8.2(3)
C12 O2 C11 C8 177.6(2)
C7 C8 C11 N2 27.6(4)
C10 C8 C11 N2 149.8(3)
C9 C8 C11 N2 -91.3(3)
C7 C8 C11 O2 -159.0(2)
C10 C8 C11 O2 -36.8(3)
C9 C8 C11 O2 82.1(3)
O7 S2 C19 F6 177.5(2)
O6 S2 C19 F6 55.2(3)
O8 S2 C19 F6 -62.4(3)
O7 S2 C19 F4 57.1(3)
O6 S2 C19 F4 -65.3(3)
O8 S2 C19 F4 177.2(2)
O7 S2 C19 F5 -61.4(3)
O6 S2 C19 F5 176.2(2)
O8 S2 C19 F5 58.6(3)
C7 N1 C5 C6 12.3(3)
Ni1 N1 C5 C6 -145.5(2)
C7 N1 C5 C4 -111.5(3)
Ni1 N1 C5 C4 90.7(3)
N52 C63 C64 C65 -67.2(3)
C62 C63 C64 C65 176.7(3)
N52 C63 C64 C66 173.8(2)
C62 C63 C64 C66 57.7(3)
N52 C63 C64 C67 53.6(3)
C62 C63 C64 C67 -62.5(3)
C63 N52 C61 O52 -3.6(3)
Ni2 N52 C61 O52 156.7(2)
C63 N52 C61 C58 173.2(3)
Ni2 N52 C61 C58 -26.5(4)
C62 O52 C61 N52 -6.3(4)
C62 O52 C61 C58 176.3(3)
C57 C58 C61 N52 22.6(4)
C60 C58 C61 N52 144.1(3)
C59 C58 C61 N52 -96.4(4)
C57 C58 C61 O52 -160.5(2)
C60 C58 C61 O52 -39.0(3)
C59 C58 C61 O52 80.5(3)
C57 N51 C55 C56 -15.3(3)
Ni2 N51 C55 C56 179.58(18)
C57 N51 C55 C54 -140.3(3)
Ni2 N51 C55 C54 54.6(3)
C57 O51 C56 C55 -16.3(3)
N51 C55 C56 O51 18.8(3)
C54 C55 C56 O51 143.7(3)
C11 N2 C13 C12 15.1(3)
Ni1 N2 C13 C12 -141.9(2)
C11 N2 C13 C14 -106.3(3)
Ni1 N2 C13 C14 96.7(3)
C16 C14 C13 N2 59.2(3)
C17 C14 C13 N2 -62.6(3)
C15 C14 C13 N2 179.9(2)
C16 C14 C13 C12 -55.0(3)
C17 C14 C13 C12 -176.9(3)
C15 C14 C13 C12 65.6(3)
N51 C55 C54 C51 60.4(3)
C56 C55 C54 C51 -57.5(4)
N51 C55 C54 C53 -61.7(3)
C56 C55 C54 C53 -179.6(3)
N51 C55 C54 C52 -178.6(3)
C56 C55 C54 C52 63.5(3)
C7 O1 C6 C5 16.1(3)
N1 C5 C6 O1 -16.7(3)
C4 C5 C6 O1 106.0(3)
N1 C5 C4 C1 56.4(4)
C6 C5 C4 C1 -59.6(4)
N1 C5 C4 C2 -67.2(3)
C6 C5 C4 C2 176.8(3)
N1 C5 C4 C3 177.3(3)
C6 C5 C4 C3 61.3(4)
C5 N1 C7 O1 -2.5(4)
Ni1 N1 C7 O1 156.6(2)
C5 N1 C7 C8 176.8(3)
Ni1 N1 C7 C8 -24.1(4)
C6 O1 C7 N1 -9.1(4)
C6 O1 C7 C8 171.5(3)
C11 C8 C7 N1 5.6(5)
C10 C8 C7 N1 -117.7(4)
C9 C8 C7 N1 123.6(3)
C11 C8 C7 O1 -175.0(2)
C10 C8 C7 O1 61.7(3)
C9 C8 C7 O1 -57.1(3)
C11 O2 C12 C13 17.1(3)
N2 C13 C12 O2 -19.0(3)
C14 C13 C12 O2 102.6(3)
O55 S3 C68 F52 -173.5(3)
O54 S3 C68 F52 -56.4(3)
O53 S3 C68 F52 64.0(3)
O55 S3 C68 F51 -53.4(4)
O54 S3 C68 F51 63.7(4)
O53 S3 C68 F51 -175.9(3)
O55 S3 C68 F53 66.4(4)
O54 S3 C68 F53 -176.5(3)
O53 S3 C68 F53 -56.0(4)
C61 O52 C62 C63 12.8(3)
N52 C63 C62 O52 -14.1(3)
C64 C63 C62 O52 108.8(3)
